data_2212517
loop_
_publ_author_name
'Bustos, Carlos'
'S\'anchez, Cristian'
'Schott, Eduardo'
'Alvarez-Thon, Luis'
'Fuentealba, Mauricio'

_publ_section_title
3,5-Dimethyl-1-(4-nitrophenyl)-4-[(<i>E</i>)-(2,3,4,5,6-pentafluorophenyl)diazenyl]-1<i>H</i>-pyrazole
_journal_coeditor_code CV2167
_journal_issue 3
_journal_name_full 'Acta Crystallographica Section E'
_journal_page_first o1138
_journal_page_last o1139
_journal_paper_doi 10.1107/S160053680605464X
_journal_volume 63
_journal_year 2007
_chemical_formula_iupac 'C17 H10 F5 N5 O2'
_chemical_formula_moiety 'C17 H10 F5 N5 O2'
_chemical_formula_sum 'C17 H10 F5 N5 O2'
_chemical_formula_weight 411.30
_chemical_name_systematic
;
3,5-Dimethyl-1-(4-nitrophenyl)-4-[(E)-(2,3,4,5,6-pentafluorophenyl)diazenyl]-
1H-pyrazole
;
_space_group_IT_number 14
_symmetry_cell_setting monoclinic
_symmetry_space_group_name_Hall '-P 2ybc'
_symmetry_space_group_name_H-M 'P 1 21/c 1'
_atom_sites_solution_hydrogens geom
_atom_sites_solution_primary direct
_atom_sites_solution_secondary difmap
_cell_angle_alpha 90
_cell_angle_beta 92.557(4)
_cell_angle_gamma 90
_cell_formula_units_Z 4
_cell_length_a 5.9868(16)
_cell_length_b 15.073(4)
_cell_length_c 19.010(5)
_cell_measurement_reflns_used 999
_cell_measurement_temperature 298
_cell_measurement_theta_max 27.88
_cell_measurement_theta_min 1.72
_cell_volume 1713.7(8)
_computing_cell_refinement 'SAINT (Bruker, 2000)'
_computing_data_collection 'SMART (Bruker, 2001)'
_computing_data_reduction 'SAINT  (Bruker, 2000)'
_computing_molecular_graphics 'XP in SHELXTL-PC (Sheldrick, 1994)'
_computing_publication_material 'PLATON (Spek, 2003) and MERCURY (Bruno <i>et al.</i>,  2002)'
_computing_structure_refinement 'SHELXL97 (Sheldrick, 1997)'
_computing_structure_solution 'SHELXS97 (Sheldrick, 1997)'
_diffrn_ambient_temperature 298
_diffrn_measured_fraction_theta_full 0.999
_diffrn_measured_fraction_theta_max 0.926
_diffrn_measurement_device_type 'Bruker CCD area-detector'
_diffrn_measurement_method '\f and \w'
_diffrn_radiation_type MoK\a
_diffrn_radiation_wavelength 0.71073
_diffrn_reflns_av_R_equivalents 0.0690
_diffrn_reflns_av_sigmaI/netI 0.0707
_diffrn_reflns_limit_h_max 7
_diffrn_reflns_limit_h_min -7
_diffrn_reflns_limit_k_max 19
_diffrn_reflns_limit_k_min -18
_diffrn_reflns_limit_l_max 24
_diffrn_reflns_limit_l_min -24
_diffrn_reflns_number 11887
_diffrn_reflns_reduction_process
;
;
_diffrn_reflns_theta_full 26.00
_diffrn_reflns_theta_max 27.88
_diffrn_reflns_theta_min 1.72
_diffrn_standards_decay_% 0
_diffrn_standards_interval_count 0
_diffrn_standards_number 0
_exptl_absorpt_coefficient_mu 0.145
_exptl_absorpt_correction_type none
_exptl_absorpt_process_details
;
;
_exptl_crystal_colour orange
_exptl_crystal_density_diffrn 1.594
_exptl_crystal_density_method 'not measured'
_exptl_crystal_description block
_exptl_crystal_F_000 832
_exptl_crystal_size_max 0.36
_exptl_crystal_size_mid 0.19
_exptl_crystal_size_min 0.18
_refine_diff_density_max 0.20
_refine_diff_density_min -0.21
_refine_ls_extinction_method none
_refine_ls_goodness_of_fit_ref 0.98
_refine_ls_hydrogen_treatment constr
_refine_ls_matrix_type full
_refine_ls_number_parameters 264
_refine_ls_number_reflns 3777
_refine_ls_number_restraints 0
_refine_ls_restrained_S_all 0.98
_refine_ls_R_factor_all 0.1267
_refine_ls_R_factor_gt 0.0612
_refine_ls_shift/su_max 0.002
_refine_ls_shift/su_mean 0.000
_refine_ls_structure_factor_coef Fsqd
_refine_ls_weighting_details 'calc w=1/[\s^2^(Fo^2^)+(0.0618P)^2^] where P=(Fo^2^+2Fc^2^)/3'
_refine_ls_weighting_scheme calc
_refine_ls_wR_factor_gt 0.1289
_refine_ls_wR_factor_ref 0.1496
_reflns_number_gt 1999
_reflns_number_total 3777
_reflns_threshold_expression I>2\s(I)
_cod_data_source_file cv2167.cif
_cod_data_source_block I
_cod_original_sg_symbol_H-M 'P 21/c'
_cod_database_code 2212517
_cod_database_fobs_code 2212517

loop_
_symmetry_equiv_pos_site_id
_symmetry_equiv_pos_as_xyz
1 x,y,z
2 -x,1/2+y,1/2-z
3 -x,-y,-z
4 x,1/2-y,1/2+z

loop_
_atom_site_aniso_label
_atom_site_aniso_U_11
_atom_site_aniso_U_22
_atom_site_aniso_U_33
_atom_site_aniso_U_12
_atom_site_aniso_U_13
_atom_site_aniso_U_23
F1 0.0530(10) 0.0642(12) 0.0625(11) 0.0046(9) 0.0098(9) 0.0015(9)
F2 0.0716(13) 0.0868(15) 0.0690(13) -0.0044(11) -0.0272(10) 0.0166(11)
F3 0.1200(18) 0.1107(17) 0.0359(11) -0.0247(14) -0.0096(10) -0.0033(11)
F4 0.0915(14) 0.0862(15) 0.0611(12) -0.0091(12) 0.0267(10) -0.0260(11)
F5 0.0524(11) 0.0732(13) 0.0732(12) 0.0098(9) -0.0001(9) -0.0065(10)
O1 0.099(2) 0.166(3) 0.0753(19) -0.024(2) 0.0351(17) 0.0281(19)
O2 0.124(2) 0.147(3) 0.0361(14) -0.004(2) 0.0046(15) 0.0021(16)
N1 0.0475(14) 0.0540(16) 0.0322(13) -0.0088(12) 0.0014(10) 0.0014(11)
N2 0.0455(14) 0.0580(16) 0.0379(14) -0.0122(12) -0.0020(10) -0.0030(12)
N3 0.0587(15) 0.0535(16) 0.0381(14) 0.0031(13) 0.0016(12) -0.0003(12)
N4 0.0572(15) 0.0544(16) 0.0354(14) -0.0005(13) 0.0006(11) 0.0003(12)
N5 0.090(2) 0.080(2) 0.0451(18) 0.0134(19) 0.0188(17) 0.0115(16)
C1 0.0431(16) 0.0440(18) 0.0327(15) -0.0101(14) 0.0006(12) 0.0025(13)
C2 0.0443(17) 0.0429(18) 0.0461(18) -0.0071(14) 0.0077(14) 0.0050(14)
C3 0.0522(19) 0.056(2) 0.0443(19) -0.0125(16) -0.0101(15) 0.0120(15)
C4 0.075(2) 0.059(2) 0.0289(16) -0.0173(18) -0.0028(15) 0.0028(14)
C5 0.065(2) 0.050(2) 0.0415(18) -0.0120(16) 0.0166(16) -0.0111(15)
C6 0.0414(16) 0.052(2) 0.0455(18) -0.0064(15) 0.0050(14) -0.0027(14)
C7 0.0473(16) 0.0454(18) 0.0364(16) -0.0045(14) 0.0038(13) 0.0050(13)
C8 0.0504(17) 0.0492(18) 0.0321(15) 0.0024(14) 0.0021(13) 0.0022(13)
C9 0.0493(17) 0.0505(19) 0.0404(18) -0.0035(15) -0.0036(13) -0.0017(14)
C10 0.0530(18) 0.0371(17) 0.0381(16) 0.0063(14) 0.0041(13) 0.0018(13)
C11 0.0547(19) 0.054(2) 0.0392(17) -0.0039(15) -0.0027(13) -0.0009(14)
C12 0.0537(18) 0.053(2) 0.0517(19) -0.0007(15) 0.0065(15) 0.0011(15)
C13 0.0599(19) 0.0490(19) 0.0339(16) 0.0109(16) 0.0114(14) 0.0011(14)
C14 0.063(2) 0.0498(19) 0.0382(17) 0.0070(16) -0.0030(14) -0.0035(14)
C15 0.0506(17) 0.0489(19) 0.0435(18) 0.0033(15) 0.0029(14) -0.0034(14)
C16 0.065(2) 0.075(2) 0.0422(17) -0.0197(18) 0.0018(15) 0.0039(16)
C17 0.078(2) 0.092(3) 0.0502(19) -0.029(2) -0.0019(17) -0.0084(19)

loop_
_atom_site_type_symbol
_atom_site_label
_atom_site_fract_x
_atom_site_fract_y
_atom_site_fract_z
_atom_site_U_iso_or_equiv
_atom_site_thermal_displace_type
_atom_site_calc_flag
_atom_site_refinement_flags
_atom_site_occupancy
F F1 0.1643(3) 0.71657(11) 0.10809(9) 0.0597(6) Uani . . 1.000
F F2 0.0745(3) 0.70454(14) -0.03046(9) 0.0767(8) Uani . . 1.000
F F3 0.3745(4) 0.62747(14) -0.11379(9) 0.0893(9) Uani . . 1.000
F F4 0.7570(3) 0.55895(13) -0.05658(10) 0.0789(8) Uani . . 1.000
F F5 0.8415(3) 0.56571(12) 0.08264(10) 0.0664(7) Uani . . 1.000
O O1 0.1088(5) 0.5404(2) 0.67421(14) 0.1125(14) Uani . . 1.000
O O2 0.4056(5) 0.5961(2) 0.72094(13) 0.1023(13) Uani . . 1.000
N N1 0.5530(4) 0.64919(15) 0.17185(11) 0.0446(8) Uani . . 1.000
N N2 0.7340(4) 0.70165(16) 0.19368(11) 0.0473(8) Uani . . 1.000
N N3 0.4808(4) 0.62588(16) 0.35154(12) 0.0501(9) Uani . . 1.000
N N4 0.5964(4) 0.65594(16) 0.40305(12) 0.0490(9) Uani . . 1.000
N N5 0.2895(6) 0.5750(2) 0.67027(15) 0.0712(11) Uani . . 1.000
C C1 0.5035(5) 0.64124(18) 0.09889(13) 0.0400(9) Uani . . 1.000
C C2 0.3100(5) 0.67557(19) 0.06816(15) 0.0443(10) Uani . . 1.000
C C3 0.2647(5) 0.6702(2) -0.00241(15) 0.0512(11) Uani . . 1.000
C C4 0.4163(6) 0.6322(2) -0.04485(15) 0.0545(11) Uani . . 1.000
C C5 0.6094(5) 0.5982(2) -0.01600(15) 0.0517(11) Uani . . 1.000
C C6 0.6531(5) 0.60217(19) 0.05563(15) 0.0462(10) Uani . . 1.000
C C7 0.4408(5) 0.61697(19) 0.22597(14) 0.0430(10) Uani . . 1.000
C C8 0.5538(5) 0.64837(19) 0.28557(14) 0.0439(10) Uani . . 1.000
C C9 0.7336(5) 0.7005(2) 0.26259(14) 0.0469(10) Uani . . 1.000
C C10 0.5110(5) 0.63118(18) 0.46892(14) 0.0427(10) Uani . . 1.000
C C11 0.3031(5) 0.59359(19) 0.47665(15) 0.0494(11) Uani . . 1.000
C C12 0.2325(5) 0.5735(2) 0.54273(16) 0.0527(11) Uani . . 1.000
C C13 0.3709(5) 0.59210(19) 0.60019(14) 0.0473(10) Uani . . 1.000
C C14 0.5780(5) 0.62854(19) 0.59387(14) 0.0505(11) Uani . . 1.000
C C15 0.6473(5) 0.64830(19) 0.52767(14) 0.0476(10) Uani . . 1.000
C C16 0.2455(5) 0.5580(2) 0.21778(15) 0.0608(11) Uani . . 1.000
C C17 0.9066(6) 0.7508(2) 0.30423(16) 0.0735(14) Uani . . 1.000
H H11 0.21070 0.58180 0.43710 0.0590 Uiso calc R 1.000
H H12 0.09330 0.54770 0.54830 0.0630 Uiso calc R 1.000
H H14 0.67030 0.63970 0.63350 0.0610 Uiso calc R 1.000
H H15 0.78740 0.67350 0.52250 0.0570 Uiso calc R 1.000
H H16A 0.11840 0.59150 0.20030 0.0910 Uiso calc R 1.000
H H16B 0.21410 0.53260 0.26260 0.0910 Uiso calc R 1.000
H H16C 0.27660 0.51150 0.18510 0.0910 Uiso calc R 1.000
H H17A 0.99480 0.71050 0.33300 0.1100 Uiso calc R 1.000
H H17B 0.83550 0.79300 0.33380 0.1100 Uiso calc R 1.000
H H17C 1.00140 0.78150 0.27290 0.1100 Uiso calc R 1.000

loop_
_atom_type_symbol
_atom_type_description
_atom_type_scat_dispersion_real
_atom_type_scat_dispersion_imag
_atom_type_scat_source
O O 0.0106 0.0060 'International Tables Vol C Tables 4.2.6.8 and 6.1.1.4'
N N 0.0061 0.0033 'International Tables Vol C Tables 4.2.6.8 and 6.1.1.4'
F F 0.0171 0.0103 'International Tables Vol C Tables 4.2.6.8 and 6.1.1.4'
H H 0.0000 0.0000 'International Tables Vol C Tables 4.2.6.8 and 6.1.1.4'
C C 0.0033 0.0016 'International Tables Vol C Tables 4.2.6.8 and 6.1.1.4'

loop_
_geom_angle_atom_site_label_1
_geom_angle_atom_site_label_2
_geom_angle_atom_site_label_3
_geom_angle
_geom_angle_publ_flag
N2 N1 C1 118.0(2) n
N2 N1 C7 112.7(2) no
C1 N1 C7 129.2(2) no
N1 N2 C9 104.8(2) no
N4 N3 C8 115.5(2) n
N3 N4 C10 112.6(2) n
O1 N5 O2 123.5(3) no
O1 N5 C13 118.0(3) no
O2 N5 C13 118.6(3) no
N1 C1 C2 121.5(3) no
N1 C1 C6 120.7(3) no
C2 C1 C6 117.8(2) no
F1 C2 C1 119.5(2) no
F1 C2 C3 118.9(3) no
C1 C2 C3 121.6(3) no
F2 C3 C2 119.9(3) no
F2 C3 C4 120.1(3) no
C2 C3 C4 119.9(3) no
F3 C4 C3 120.4(3) no
F3 C4 C5 119.9(3) no
C3 C4 C5 119.7(3) no
F4 C5 C4 120.5(3) no
F4 C5 C6 119.3(3) no
C4 C5 C6 120.3(3) no
F5 C6 C1 120.5(3) no
F5 C6 C5 118.8(3) no
C1 C6 C5 120.7(3) no
N1 C7 C8 105.2(2) no
N1 C7 C16 124.0(2) no
C8 C7 C16 130.8(3) no
N3 C8 C7 119.8(3) no
N3 C8 C9 133.5(3) no
C7 C8 C9 106.8(2) no
N2 C9 C8 110.5(3) no
N2 C9 C17 119.6(3) no
C8 C9 C17 129.8(3) no
N4 C10 C11 124.2(3) no
N4 C10 C15 116.2(3) no
C11 C10 C15 119.6(3) no
C10 C11 C12 120.1(3) no
C11 C12 C13 118.9(3) no
N5 C13 C12 118.4(3) no
N5 C13 C14 119.5(3) no
C12 C13 C14 122.1(3) no
C13 C14 C15 118.7(3) no
C10 C15 C14 120.6(3) no
C10 C11 H11 120.00 no
C12 C11 H11 120.00 no
C11 C12 H12 121.00 no
C13 C12 H12 121.00 no
C13 C14 H14 121.00 no
C15 C14 H14 121.00 no
C10 C15 H15 120.00 no
C14 C15 H15 120.00 no
C7 C16 H16A 109.00 no
C7 C16 H16B 109.00 no
C7 C16 H16C 109.00 no
H16A C16 H16B 109.00 no
H16A C16 H16C 109.00 no
H16B C16 H16C 110.00 no
C9 C17 H17A 110.00 no
C9 C17 H17B 109.00 no
C9 C17 H17C 109.00 no
H17A C17 H17B 109.00 no
H17A C17 H17C 109.00 no
H17B C17 H17C 109.00 no

loop_
_geom_bond_atom_site_label_1
_geom_bond_atom_site_label_2
_geom_bond_distance
_geom_bond_publ_flag
F1 C2 1.333(3) n
F2 C3 1.340(4) no
F3 C4 1.325(3) no
F4 C5 1.337(4) no
F5 C6 1.337(3) no
O1 N5 1.206(5) n
O2 N5 1.205(4) n
N1 N2 1.390(3) n
N1 C1 1.410(3) n
N1 C7 1.344(4) n
N2 C9 1.310(3) n
N3 N4 1.258(3) n
N3 C8 1.388(4) n
N4 C10 1.423(4) n
N5 C13 1.462(4) n
C1 C2 1.375(4) no
C1 C6 1.375(4) no
C2 C3 1.359(4) no
C3 C4 1.367(4) no
C4 C5 1.358(5) no
C5 C6 1.376(4) no
C7 C8 1.377(4) n
C7 C16 1.471(4) no
C8 C9 1.417(4) n
C9 C17 1.484(4) no
C10 C11 1.381(4) no
C10 C15 1.378(4) no
C11 C12 1.377(4) no
C12 C13 1.370(4) no
C13 C14 1.366(4) no
C14 C15 1.375(4) no
C11 H11 0.9300 no
C12 H12 0.9300 no
C14 H14 0.9300 no
C15 H15 0.9300 no
C16 H16A 0.9600 no
C16 H16B 0.9600 no
C16 H16C 0.9600 no
C17 H17A 0.9600 no
C17 H17B 0.9600 no
C17 H17C 0.9600 no

loop_
_geom_contact_atom_site_label_1
_geom_contact_atom_site_label_2
_geom_contact_distance
_geom_contact_site_symmetry_2
_geom_contact_publ_flag
F1 F2 2.671(3) . no
F1 F5 3.009(3) 1_455 no
F1 N1 2.768(3) . no
F1 N2 3.116(3) 1_455 no
F1 C7 3.112(3) . no
F1 C16 3.195(3) . no
F1 C13 3.144(3) 4_564 no
F2 C17 3.325(4) 4_464 no
F2 F1 2.671(3) . no
F2 F3 2.709(3) . no
F2 F4 2.931(3) 1_455 no
F2 C5 3.235(4) 1_455 no
F2 C11 3.337(4) 4_564 no
F3 F4 2.697(3) . no
F3 F2 2.709(3) . no
F4 F2 2.931(3) 1_655 no
F4 F5 3.108(3) 3_765 no
F4 F3 2.697(3) . no
F4 F5 2.674(3) . no
F5 F4 3.108(3) 3_765 no
F5 F4 2.674(3) . no
F5 N1 2.776(3) . no
F5 F1 3.009(3) 1_655 no
F5 C2 3.279(4) 1_655 no
F5 N2 3.032(3) . no
F1 H16A 2.6000 . no
F2 H15 2.7400 4_464 no
F4 H16C 2.6600 3_665 no
F5 H16A 2.7500 1_655 no
O1 C16 3.362(4) 3_566 no
O2 C16 3.301(4) 3_666 no
O1 H12 2.3900 . no
O1 H16B 2.5700 3_566 no
O2 H14 2.4400 . no
N1 F1 2.768(3) . no
N1 F5 2.776(3) . no
N2 F1 3.116(3) 1_655 no
N2 F5 3.032(3) . no
N2 C14 3.296(4) 4_564 no
N4 C17 3.055(4) . no
N2 H16A 2.8400 1_655 no
N2 H14 2.6700 4_564 no
N3 H11 2.4400 . no
N3 H16B 2.6700 . no
N4 H17A 2.9000 . no
N4 H17B 2.8700 . no
C1 C14 3.501(4) 4_564 no
C1 C15 3.570(4) 4_564 no
C2 C14 3.386(4) 4_564 no
C2 F5 3.279(4) 1_455 no
C2 C16 3.388(4) . no
C2 C15 3.443(4) 4_564 no
C2 C13 3.570(4) 4_564 no
C3 C11 3.591(4) 4_564 no
C3 C15 3.597(4) 4_564 no
C3 C10 3.392(4) 4_564 no
C4 C6 3.562(4) 3_665 no
C5 C6 3.472(4) 3_665 no
C5 F2 3.235(4) 1_655 no
C5 C5 3.305(4) 3_665 no
C6 C4 3.562(4) 3_665 no
C6 C5 3.472(4) 3_665 no
C7 F1 3.112(3) . no
C10 C3 3.392(4) 4_565 no
C10 C12 3.458(4) 3_666 no
C11 C3 3.591(4) 4_565 no
C11 F2 3.337(4) 4_565 no
C12 C10 3.458(4) 3_666 no
C13 C2 3.570(4) 4_565 no
C13 F1 3.144(3) 4_565 no
C14 N2 3.296(4) 4_565 no
C14 C2 3.386(4) 4_565 no
C14 C1 3.501(4) 4_565 no
C15 C1 3.570(4) 4_565 no
C15 C3 3.597(4) 4_565 no
C15 C2 3.443(4) 4_565 no
C16 O1 3.362(4) 3_566 no
C16 F1 3.195(3) . no
C16 O2 3.301(4) 3_666 no
C16 C2 3.388(4) . no
C17 N4 3.055(4) . no
C17 F2 3.325(4) 4_665 no
C1 H16C 2.9200 . no
C2 H16A 3.0800 . no
C12 H15 3.0700 1_455 no
C15 H12 3.0800 1_655 no
H11 N3 2.4400 . no
H12 O1 2.3900 . no
H12 C15 3.0800 1_455 no
H12 H12 2.5500 3_566 no
H14 O2 2.4400 . no
H14 N2 2.6700 4_565 no
H15 C12 3.0700 1_655 no
H15 F2 2.7400 4_665 no
H16A F1 2.6000 . no
H16A F5 2.7500 1_455 no
H16A N2 2.8400 1_455 no
H16A C2 3.0800 . no
H16B N3 2.6700 . no
H16B O1 2.5700 3_566 no
H16C C1 2.9200 . no
H16C F4 2.6600 3_665 no
H17A N4 2.9000 . no
H17B N4 2.8700 . no

loop_
_geom_hbond_atom_site_label_D
_geom_hbond_atom_site_label_H
_geom_hbond_atom_site_label_A
_geom_hbond_site_symmetry_A
_geom_hbond_distance_DH
_geom_hbond_distance_HA
_geom_hbond_distance_DA
_geom_hbond_angle_DHA
_geom_hbond_publ_flag
C16 H16B O1 3_566 0.96 2.57 3.362(4) 140 yes
C16 H16C F4 3_665 0.96 2.66 3.535(4) 151 no
C15 H15 F2 4_665 0.93 2.74 3.597(4) 154 no

loop_
_geom_torsion_atom_site_label_1
_geom_torsion_atom_site_label_2
_geom_torsion_atom_site_label_3
_geom_torsion_atom_site_label_4
_geom_torsion
_geom_torsion_publ_flag
C1 N1 N2 C9 177.0(2) no
C7 N1 N2 C9 0.7(3) no
N2 N1 C1 C2 -113.4(3) n
N2 N1 C1 C6 63.7(3) n
C7 N1 C1 C2 62.2(4) no
C7 N1 C1 C6 -120.8(3) no
N2 N1 C7 C8 -0.8(3) no
N2 N1 C7 C16 -178.6(3) no
C1 N1 C7 C8 -176.5(3) no
C1 N1 C7 C16 5.7(5) no
N1 N2 C9 C8 -0.3(3) no
N1 N2 C9 C17 -179.8(3) no
C8 N3 N4 C10 179.4(2) n
N4 N3 C8 C7 178.6(3) n
N4 N3 C8 C9 -1.2(5) n
N3 N4 C10 C11 -11.9(4) n
N3 N4 C10 C15 169.3(3) no
O1 N5 C13 C12 4.2(5) no
O1 N5 C13 C14 -177.9(3) no
O2 N5 C13 C12 -175.7(3) no
O2 N5 C13 C14 2.2(5) no
N1 C1 C2 F1 -0.7(4) no
N1 C1 C2 C3 178.1(3) no
C6 C1 C2 F1 -177.8(3) no
C6 C1 C2 C3 1.0(4) no
N1 C1 C6 F5 4.5(4) no
N1 C1 C6 C5 -176.9(3) no
C2 C1 C6 F5 -178.4(3) no
C2 C1 C6 C5 0.2(4) no
F1 C2 C3 F2 -1.1(4) no
F1 C2 C3 C4 176.9(3) no
C1 C2 C3 F2 -179.9(3) no
C1 C2 C3 C4 -1.9(5) no
F2 C3 C4 F3 -1.3(5) no
F2 C3 C4 C5 179.5(3) no
C2 C3 C4 F3 -179.3(3) no
C2 C3 C4 C5 1.5(5) no
F3 C4 C5 F4 -0.8(5) no
F3 C4 C5 C6 -179.4(3) no
C3 C4 C5 F4 178.4(3) no
C3 C4 C5 C6 -0.2(5) no
F4 C5 C6 F5 -0.7(4) no
F4 C5 C6 C1 -179.3(3) no
C4 C5 C6 F5 178.0(3) no
C4 C5 C6 C1 -0.6(5) no
N1 C7 C8 N3 -179.3(2) no
N1 C7 C8 C9 0.6(3) no
C16 C7 C8 N3 -1.7(5) no
C16 C7 C8 C9 178.1(3) no
N3 C8 C9 N2 179.7(3) no
N3 C8 C9 C17 -1.0(6) no
C7 C8 C9 N2 -0.1(3) no
C7 C8 C9 C17 179.2(3) no
N4 C10 C11 C12 -178.6(3) no
C15 C10 C11 C12 0.1(4) no
N4 C10 C15 C14 178.6(3) no
C11 C10 C15 C14 -0.2(4) no
C10 C11 C12 C13 0.5(4) no
C11 C12 C13 N5 176.7(3) no
C11 C12 C13 C14 -1.1(5) no
N5 C13 C14 C15 -176.8(3) no
C12 C13 C14 C15 1.0(4) no
C13 C14 C15 C10 -0.4(4) no

loop_
_cod_related_entry_id
_cod_related_entry_database
_cod_related_entry_code
1 ChemSpider 21185514
